data_9012504
loop_
_publ_author_name
'Shinn, D. B.'
'Eick, H. A.'

_publ_section_title
;
 The crystal structure of lanthanum carbonate octahydrate
;
_journal_name_full 'Inorganic Chemistry'
_journal_page_first 1340
_journal_page_last 1345
_journal_paper_doi 10.1021/ic50065a018
_journal_volume 7
_journal_year 1968
_chemical_compound_source Synthetic
_chemical_formula_sum 'C3 H16 La2 O17'
_chemical_name_mineral Lanthanite-(La)
_space_group_IT_number 56
_symmetry_space_group_name_Hall '-P 2ab 2ac'
_symmetry_space_group_name_H-M 'P c c n'
_cell_angle_alpha 90
_cell_angle_beta 90
_cell_angle_gamma 90
_cell_formula_units_Z 4
_cell_length_a 8.984
_cell_length_b 9.580
_cell_length_c 17.00
_cell_volume 1463.134
_database_code_amcsd 0012677
_exptl_crystal_density_diffrn 2.733
_cod_original_formula_sum 'La2 C3 O17 H16'
_cod_database_code 9012504

loop_
_space_group_symop_operation_xyz
x,y,z
x,1/2-y,1/2+z
-x,1/2+y,1/2-z
1/2-x,y,1/2+z
1/2+x,-y,1/2-z
1/2+x,1/2+y,-z
1/2-x,1/2-y,z
-x,-y,-z

loop_
_atom_site_label
_atom_site_fract_x
_atom_site_fract_y
_atom_site_fract_z
_atom_site_U_iso_or_equiv
_atom_site_type_symbol
_atom_site_attached_hydrogens
La1 0.25000 0.25000 0.25000 0.00861 La 0
La2 0.25000 0.75000 0.28290 0.00760 La 0
C1 0.25000 0.75000 0.11000 0.03065 C 0
O1 0.32000 0.66000 0.14800 0.01558 O 0
O2 0.25000 0.75000 0.03400 0.07447 O 0
C2 0.45600 0.49700 0.28200 0.00519 C 0
O3 0.01900 0.38400 0.20800 0.01900 O 0
O4 0.01900 0.61800 0.24000 0.02254 O 0
O5 0.31700 0.49200 0.29600 0.01393 O 0
Wat1 0.31000 0.38500 0.11700 0.01494 O 2
Wat2 0.11300 0.32300 0.38000 0.02533 O 2
Wat3 0.12100 0.64900 0.40900 0.02964 O 2
Wat4 0.38200 0.39300 0.49200 0.08473 O 2

loop_
_cod_changelog_entry_id
_cod_changelog_entry_author
_cod_changelog_entry_date
_cod_changelog_entry_text
1
;cod-tools version 3.8.0
Id: cif_guess_AMCSD_atom_types 9574 2023-05-10 09:00:05Z saulius
;
2023-05-10T18:54:04+03:00
;Derived atom types and hydrogen counts
from atom names that follow the AMCSD naming convention
(Wat == water, O-H == hydroxyl).
;

loop_
_cod_related_entry_id
_cod_related_entry_database
_cod_related_entry_code
1 AMCSD 0012677
